data_7013821
loop_
_publ_author_name
'King, Philippa'
'Cl\'erac, Rodolphe'
'Anson, Christopher E.'
'Powell, Annie K.'

_publ_section_title
;
 The building block approach to extended solids:
 3,5-pyrazoledicarboxylate coordination compounds of increasing
 dimensionality.
;
_journal_issue 6
_journal_name_full 'Dalton transactions (Cambridge, England : 2003)'
_journal_page_first 852
_journal_page_last 861
_journal_paper_doi 10.1039/b315067d
_journal_year 2004
_chemical_formula_sum 'C10 H12 Mn2 N4 O12'
_chemical_formula_weight 490.12
_chemical_name_systematic
;
?
;
_space_group_IT_number 14
_symmetry_cell_setting monoclinic
_symmetry_space_group_name_Hall '-P 2ybc'
_symmetry_space_group_name_H-M 'P 1 21/c 1'
_atom_sites_solution_hydrogens geom
_atom_sites_solution_primary direct
_atom_sites_solution_secondary difmap
_audit_creation_method SHELXL-97
_cell_angle_alpha 90.00
_cell_angle_beta 91.956(8)
_cell_angle_gamma 90.00
_cell_formula_units_Z 2
_cell_length_a 6.4681(6)
_cell_length_b 6.1154(6)
_cell_length_c 19.932(2)
_cell_measurement_reflns_used 42
_cell_measurement_temperature 293(2)
_cell_measurement_theta_max 13.256
_cell_measurement_theta_min 9.643
_cell_volume 787.95(13)
_computing_cell_refinement 'XSCANS 2.2 (Siemens, 1996)'
_computing_data_collection 'XSCANS 2.2 (Siemens, 1996)'
_computing_data_reduction 'XSCANS 2.2 (Siemens, 1996)'
_computing_molecular_graphics 'XP: SHELXTL/PC 5.03 (Siemens, 1995)'
_computing_publication_material 'XCIF: SHELXTL/PC 5.03 (Siemens, 1995)'
_computing_structure_refinement 'XL: SHELXTL/PC 5.03 (Siemens, 1995)'
_computing_structure_solution 'XS: SHELXTL/PC 5.03 (Siemens, 1995)'
_diffrn_ambient_temperature 293(2)
_diffrn_measured_fraction_theta_full 0.999
_diffrn_measured_fraction_theta_max 0.999
_diffrn_measurement_device 'Siemens P4'
_diffrn_measurement_method \w-scans
_diffrn_radiation_monochromator graphite
_diffrn_radiation_source 'fine-focus sealed tube'
_diffrn_radiation_type MoK\a
_diffrn_radiation_wavelength 0.71073
_diffrn_reflns_av_R_equivalents 0.0239
_diffrn_reflns_av_sigmaI/netI 0.0312
_diffrn_reflns_limit_h_max 7
_diffrn_reflns_limit_h_min -1
_diffrn_reflns_limit_k_max 7
_diffrn_reflns_limit_k_min -1
_diffrn_reflns_limit_l_max 23
_diffrn_reflns_limit_l_min -23
_diffrn_reflns_number 2146
_diffrn_reflns_theta_full 25.00
_diffrn_reflns_theta_max 25.00
_diffrn_reflns_theta_min 3.15
_diffrn_standards_decay_% 0.0
_diffrn_standards_interval_count 100
_diffrn_standards_number 3
_exptl_absorpt_coefficient_mu 1.683
_exptl_absorpt_correction_T_max 0.828
_exptl_absorpt_correction_T_min 0.664
_exptl_absorpt_correction_type psi-scan
_exptl_crystal_colour colourless
_exptl_crystal_density_diffrn 2.066
_exptl_crystal_density_meas ?
_exptl_crystal_description needle
_exptl_crystal_F_000 492
_exptl_crystal_size_max 0.33
_exptl_crystal_size_mid 0.12
_exptl_crystal_size_min 0.10
_refine_diff_density_max 0.345
_refine_diff_density_min -0.451
_refine_diff_density_rms 0.062
_refine_ls_extinction_coef 0.0019(7)
_refine_ls_extinction_expression Fc^*^=kFc[1+0.001xFc^2^\l^3^/sin(2\q)]^-1/4^
_refine_ls_extinction_method SHELXL
_refine_ls_goodness_of_fit_ref 1.046
_refine_ls_hydrogen_treatment mixed
_refine_ls_matrix_type full
_refine_ls_number_parameters 152
_refine_ls_number_reflns 1391
_refine_ls_number_restraints 0
_refine_ls_restrained_S_all 1.046
_refine_ls_R_factor_all 0.0291
_refine_ls_R_factor_gt 0.0249
_refine_ls_shift/su_max 0.001
_refine_ls_shift/su_mean 0.000
_refine_ls_structure_factor_coef Fsqd
_refine_ls_weighting_details 'calc w=1/[\s^2^(Fo^2^)+(0.0338P)^2^+0.3866P] where P=(Fo^2^+2Fc^2^)/3'
_refine_ls_weighting_scheme calc
_refine_ls_wR_factor_gt 0.0648
_refine_ls_wR_factor_ref 0.0679
_reflns_number_gt 1251
_reflns_number_total 1391
_reflns_threshold_expression >2sigma(I)
_cod_data_source_file b315067d.txt
_cod_data_source_block p35s
_cod_depositor_comments
;
The following automatic conversions were performed:

'_exptl_absorpt_correction_type' tag value 'psi-scans' was replaced
with 'psi-scan' value.

Automatic conversion script
Id: cif_fix_values 1646 2011-03-28 12:23:43Z adriana 
;
_cod_database_code 7013821

loop_
_symmetry_equiv_pos_as_xyz
'x, y, z'
'-x, y+1/2, -z+1/2'
'-x, -y, -z'
'x, -y-1/2, z-1/2'

loop_
_atom_site_label
_atom_site_type_symbol
_atom_site_fract_x
_atom_site_fract_y
_atom_site_fract_z
_atom_site_U_iso_or_equiv
_atom_site_adp_type
_atom_site_occupancy
_atom_site_symmetry_multiplicity
_atom_site_calc_flag
_atom_site_refinement_flags
_atom_site_disorder_assembly
_atom_site_disorder_group
Mn1 Mn 0.07632(5) 0.65458(4) 0.299570(14) 0.01532(14) Uani 1 1 d . . .
N1 N 0.2204(3) 0.7983(3) 0.39114(8) 0.0176(4) Uani 1 1 d . . .
C1 C 0.1793(3) 1.0094(3) 0.40382(9) 0.0133(4) Uani 1 1 d . . .
C2 C 0.2183(3) 1.0569(3) 0.47152(10) 0.0149(4) Uani 1 1 d . . .
H21 H 0.204(3) 1.195(4) 0.4953(11) 0.014(5) Uiso 1 1 d . . .
C3 C 0.2845(3) 0.8621(3) 0.49959(10) 0.0152(4) Uani 1 1 d . . .
N2 N 0.2836(3) 0.7132(3) 0.44979(8) 0.0185(4) Uani 1 1 d . . .
H22 H 0.343(4) 0.584(5) 0.4507(12) 0.030(7) Uiso 1 1 d . . .
C4 C 0.1053(3) 1.1418(3) 0.34517(10) 0.0147(4) Uani 1 1 d . . .
O1 O 0.0544(2) 1.0316(2) 0.29289(6) 0.0181(3) Uani 1 1 d . . .
O2 O 0.1001(3) 1.3434(2) 0.35057(8) 0.0244(4) Uani 1 1 d . . .
C5 C 0.3443(3) 0.7903(3) 0.56953(10) 0.0155(4) Uani 1 1 d . . .
O3 O 0.4023(3) 0.5953(3) 0.57539(7) 0.0244(4) Uani 1 1 d . . .
O4 O 0.3308(2) 0.9259(3) 0.61583(6) 0.0218(4) Uani 1 1 d . . .
O5 O 0.3669(3) 0.6554(3) 0.24969(10) 0.0342(5) Uani 1 1 d . . .
H51 H 0.375(5) 0.645(5) 0.2091(16) 0.046(9) Uiso 1 1 d . . .
H52 H 0.464(5) 0.662(4) 0.2663(15) 0.029(9) Uiso 1 1 d . . .
O6 O -0.2441(3) 0.6781(3) 0.33436(9) 0.0235(4) Uani 1 1 d . . .
H61 H -0.282(4) 0.587(5) 0.3614(14) 0.033(8) Uiso 1 1 d . . .
H62 H -0.273(5) 0.777(6) 0.3537(15) 0.046(10) Uiso 1 1 d . . .

loop_
_atom_site_aniso_label
_atom_site_aniso_U_11
_atom_site_aniso_U_22
_atom_site_aniso_U_33
_atom_site_aniso_U_23
_atom_site_aniso_U_13
_atom_site_aniso_U_12
Mn1 0.0235(2) 0.0096(2) 0.0126(2) -0.00122(11) -0.00363(13) -0.00017(12)
N1 0.0274(9) 0.0104(8) 0.0146(8) 0.0009(7) -0.0048(7) 0.0027(7)
C1 0.0155(9) 0.0086(9) 0.0157(9) 0.0003(8) -0.0012(7) -0.0001(8)
C2 0.0190(10) 0.0108(9) 0.0147(9) -0.0009(8) -0.0006(7) -0.0005(8)
C3 0.0182(10) 0.0141(10) 0.0132(9) 0.0005(7) -0.0008(8) 0.0004(8)
N2 0.0307(10) 0.0099(8) 0.0143(9) 0.0012(7) -0.0055(7) 0.0043(8)
C4 0.0160(9) 0.0120(10) 0.0162(10) 0.0019(7) 0.0005(7) 0.0005(8)
O1 0.0259(8) 0.0155(7) 0.0126(7) 0.0009(6) -0.0042(6) 0.0006(6)
O2 0.0392(9) 0.0088(8) 0.0249(8) 0.0037(5) -0.0053(7) 0.0018(6)
C5 0.0169(10) 0.0154(10) 0.0143(10) 0.0026(8) 0.0003(7) 0.0005(8)
O3 0.0378(9) 0.0159(7) 0.0198(7) 0.0061(6) 0.0025(6) 0.0086(7)
O4 0.0337(9) 0.0190(8) 0.0127(7) -0.0029(6) -0.0007(6) 0.0031(7)
O5 0.0243(10) 0.0581(14) 0.0200(9) -0.0109(8) -0.0007(8) -0.0024(9)
O6 0.0297(9) 0.0134(8) 0.0280(9) 0.0007(7) 0.0077(7) 0.0009(7)

loop_
_atom_type_symbol
_atom_type_description
_atom_type_scat_dispersion_real
_atom_type_scat_dispersion_imag
_atom_type_scat_source
C C 0.0033 0.0016 'International Tables Vol C Tables 4.2.6.8 and 6.1.1.4'
H H 0.0000 0.0000 'International Tables Vol C Tables 4.2.6.8 and 6.1.1.4'
N N 0.0061 0.0033 'International Tables Vol C Tables 4.2.6.8 and 6.1.1.4'
O O 0.0106 0.0060 'International Tables Vol C Tables 4.2.6.8 and 6.1.1.4'
Mn Mn 0.3368 0.7283 'International Tables Vol C Tables 4.2.6.8 and 6.1.1.4'

loop_
_geom_angle_atom_site_label_1
_geom_angle_atom_site_label_2
_geom_angle_atom_site_label_3
_geom_angle
_geom_angle_site_symmetry_1
_geom_angle_site_symmetry_3
_geom_angle_publ_flag
O1 Mn1 O5 85.90(7) 2_545 . ?
O1 Mn1 O2 96.63(6) 2_545 1_545 ?
O5 Mn1 O2 99.78(7) . 1_545 ?
O1 Mn1 N1 176.30(6) 2_545 . ?
O5 Mn1 N1 91.74(7) . . ?
O2 Mn1 N1 86.58(6) 1_545 . ?
O1 Mn1 O6 86.90(6) 2_545 . ?
O5 Mn1 O6 170.07(7) . . ?
O2 Mn1 O6 87.83(7) 1_545 . ?
N1 Mn1 O6 95.09(7) . . ?
O1 Mn1 O1 106.22(4) 2_545 . ?
O5 Mn1 O1 91.37(6) . . ?
O2 Mn1 O1 155.25(5) 1_545 . ?
N1 Mn1 O1 70.95(5) . . ?
O6 Mn1 O1 84.08(6) . . ?
N2 N1 C1 105.49(16) . . ?
N2 N1 Mn1 132.85(14) . . ?
C1 N1 Mn1 117.27(13) . . ?
N1 C1 C2 110.61(16) . . ?
N1 C1 C4 115.83(17) . . ?
C2 C1 C4 133.56(18) . . ?
C3 C2 C1 104.82(17) . . ?
C3 C2 H21 125.8(13) . . ?
C1 C2 H21 129.4(13) . . ?
N2 C3 C2 106.96(16) . . ?
N2 C3 C5 118.79(17) . . ?
C2 C3 C5 134.21(18) . . ?
N1 N2 C3 112.12(17) . . ?
N1 N2 H22 119.4(15) . . ?
C3 N2 H22 127.0(16) . . ?
O2 C4 O1 126.18(19) . . ?
O2 C4 C1 118.87(18) . . ?
O1 C4 C1 114.95(17) . . ?
C4 O1 Mn1 127.04(13) . 2 ?
C4 O1 Mn1 117.78(12) . . ?
Mn1 O1 Mn1 114.94(6) 2 . ?
C4 O2 Mn1 146.92(15) . 1_565 ?
O4 C5 O3 126.30(18) . . ?
O4 C5 C3 118.11(18) . . ?
O3 C5 C3 115.59(17) . . ?
Mn1 O5 H51 123(2) . . ?
Mn1 O5 H52 124(2) . . ?
H51 O5 H52 112(3) . . ?
Mn1 O6 H61 118(2) . . ?
Mn1 O6 H62 118(3) . . ?
H61 O6 H62 97(3) . . ?

loop_
_geom_bond_atom_site_label_1
_geom_bond_atom_site_label_2
_geom_bond_distance
_geom_bond_site_symmetry_2
_geom_bond_publ_flag
Mn1 O1 2.1378(13) 2_545 ?
Mn1 O5 2.1560(19) . ?
Mn1 O2 2.1607(14) 1_545 ?
Mn1 N1 2.2036(17) . ?
Mn1 O6 2.2127(17) . ?
Mn1 O1 2.3138(16) . ?
N1 N2 1.331(2) . ?
N1 C1 1.344(3) . ?
C1 C2 1.395(3) . ?
C1 C4 1.488(3) . ?
C2 C3 1.378(3) . ?
C2 H21 0.97(2) . ?
C3 N2 1.347(3) . ?
C3 C5 1.500(3) . ?
N2 H22 0.88(3) . ?
C4 O2 1.238(2) . ?
C4 O1 1.275(2) . ?
O1 Mn1 2.1378(13) 2 ?
O2 Mn1 2.1607(14) 1_565 ?
C5 O4 1.246(3) . ?
C5 O3 1.254(3) . ?
O5 H51 0.82(3) . ?
O5 H52 0.70(3) . ?
O6 H61 0.82(3) . ?
O6 H62 0.74(3) . ?

loop_
_geom_hbond_atom_site_label_D
_geom_hbond_atom_site_label_H
_geom_hbond_atom_site_label_A
_geom_hbond_distance_DH
_geom_hbond_distance_HA
_geom_hbond_distance_DA
_geom_hbond_angle_DHA
_geom_hbond_site_symmetry_A
O5 H51 O4 0.82(3) 1.92(3) 2.716(2) 165(3) 4_575
O5 H52 O6 0.70(3) 2.29(3) 2.985(3) 172(3) 1_655
O6 H61 O3 0.82(3) 1.87(3) 2.684(2) 172(3) 3_566
O6 H62 O4 0.74(3) 1.96(4) 2.684(2) 166(3) 3_576
N2 H22 O3 0.88(3) 2.06(3) 2.830(2) 146(2) 3_666
